data_4132791
loop_
_publ_author_name
'Chan, Ka Wing'
'Lam, Erwin'
'D'Anna, Vincenza'
'Allouche, Florian'
'Michel, Carine'
'Safonova, Olga V.'
'Sautet, Philippe'
'Cop\'eret, Christophe'

_publ_section_title
;
 C-H Activation and Proton Transfer Initiate Alkene Metathesis Activity of
 the Tungsten(IV)-Oxo Complex.
;
_journal_issue 36
_journal_name_full 'Journal of the American Chemical Society'
_journal_page_first 11395
_journal_page_last 11401
_journal_paper_doi 10.1021/jacs.8b06603
_journal_volume 140
_journal_year 2018
_chemical_formula_moiety 'C29 H59 Cl2 N O9 Si2 W'
_chemical_formula_sum 'C29 H59 Cl2 N O9 Si2 W'
_chemical_formula_weight 876.70
_space_group_crystal_system monoclinic
_space_group_IT_number 4
_space_group_name_Hall 'P 2yb'
_space_group_name_H-M_alt 'P 1 21 1'
_atom_sites_solution_hydrogens geom
_atom_sites_solution_primary direct
_audit_creation_date 2016-09-12
_audit_creation_method
;
Olex2 1.2
(compiled 2016.02.19 svn.r3266 for OlexSys, GUI svn.r5155)
;
_cell_angle_alpha 90
_cell_angle_beta 99.0652(19)
_cell_angle_gamma 90
_cell_formula_units_Z 2
_cell_length_a 9.45008(18)
_cell_length_b 14.9417(4)
_cell_length_c 14.5852(3)
_cell_measurement_reflns_used 8112
_cell_measurement_temperature 111.92(15)
_cell_measurement_theta_max 30.5492
_cell_measurement_theta_min 2.8228
_cell_volume 2033.71(8)
_computing_cell_refinement
;
CrysAlisPro, Agilent Technologies,
Version 1.171.36.21 (release 14-08-2012 CrysAlis171 .NET)
(compiled Sep 14 2012,17:21:16)
;
_computing_data_collection
;
CrysAlisPro, Agilent Technologies,
Version 1.171.36.21 (release 14-08-2012 CrysAlis171 .NET)
(compiled Sep 14 2012,17:21:16)
;
_computing_data_reduction
;
CrysAlisPro, Agilent Technologies,
Version 1.171.36.21 (release 14-08-2012 CrysAlis171 .NET)
(compiled Sep 14 2012,17:21:16)
;
_computing_molecular_graphics 'Olex2 (Dolomanov et al., 2009)'
_computing_publication_material 'Olex2 (Dolomanov et al., 2009)'
_computing_structure_refinement 'ShelXL (Sheldrick, 2015)'
_computing_structure_solution 'ShelXS (Sheldrick, 2008)'
_diffrn_ambient_temperature 111.92(15)
_diffrn_detector_area_resol_mean 16.0839
_diffrn_measured_fraction_theta_full 0.998
_diffrn_measured_fraction_theta_max 0.998
_diffrn_measurement_details
;
#__ type_ start__ end____ width___ exp.time_
  1 omega  -92.00    8.00   1.0000   10.0000
omega____ theta____ kappa____ phi______ frames
    -      -21.7904  -77.0000   90.0000 100

#__ type_ start__ end____ width___ exp.time_
  2 omega  -91.00    0.00   1.0000   10.0000
omega____ theta____ kappa____ phi______ frames
    -      -21.7904  -57.0000 -180.0000 91

#__ type_ start__ end____ width___ exp.time_
  3 omega  -23.00   64.00   1.0000   10.0000
omega____ theta____ kappa____ phi______ frames
    -       22.2592  -99.0000   60.0000 87

#__ type_ start__ end____ width___ exp.time_
  4 omega   34.00   98.00   1.0000   10.0000
omega____ theta____ kappa____ phi______ frames
    -       22.2592  179.0000 -120.0000 64

#__ type_ start__ end____ width___ exp.time_
  5 omega  -91.00    0.00   1.0000   10.0000
omega____ theta____ kappa____ phi______ frames
    -      -21.7904  -57.0000  -60.0000 91

#__ type_ start__ end____ width___ exp.time_
  6 omega   34.00   66.00   1.0000   10.0000
omega____ theta____ kappa____ phi______ frames
    -       22.2592  179.0000    0.0000 32
;
_diffrn_measurement_device_type 'Xcalibur, Sapphire3'
_diffrn_measurement_method '\w scans'
_diffrn_orient_matrix_UB_11 0.0743078000
_diffrn_orient_matrix_UB_12 0.0076407000
_diffrn_orient_matrix_UB_13 0.0008931000
_diffrn_orient_matrix_UB_21 -0.0094943000
_diffrn_orient_matrix_UB_22 -0.0041139000
_diffrn_orient_matrix_UB_23 -0.0490379000
_diffrn_orient_matrix_UB_31 -0.0129944000
_diffrn_orient_matrix_UB_32 0.0466531000
_diffrn_orient_matrix_UB_33 -0.0044779000
_diffrn_radiation_monochromator graphite
_diffrn_radiation_type MoK\a
_diffrn_radiation_wavelength 0.71073
_diffrn_reflns_av_R_equivalents 0.0316
_diffrn_reflns_av_unetI/netI 0.0474
_diffrn_reflns_Laue_measured_fraction_full 0.998
_diffrn_reflns_Laue_measured_fraction_max 0.998
_diffrn_reflns_limit_h_max 11
_diffrn_reflns_limit_h_min -11
_diffrn_reflns_limit_k_max 18
_diffrn_reflns_limit_k_min -18
_diffrn_reflns_limit_l_max 18
_diffrn_reflns_limit_l_min -17
_diffrn_reflns_number 17559
_diffrn_reflns_point_group_measured_fraction_full 0.997
_diffrn_reflns_point_group_measured_fraction_max 0.996
_diffrn_reflns_theta_full 26.000
_diffrn_reflns_theta_max 26.372
_diffrn_reflns_theta_min 2.828
_diffrn_source 'Enhance (Mo) X-ray Source'
_exptl_absorpt_coefficient_mu 3.074
_exptl_absorpt_correction_T_max 0.795
_exptl_absorpt_correction_T_min 0.607
_exptl_absorpt_correction_type analytical
_exptl_absorpt_process_details
;
CrysAlisPro, Agilent Technologies,
Version 1.171.36.21 (release 14-08-2012 CrysAlis171 .NET)
(compiled Sep 14 2012,17:21:16)
Analytical numeric absorption correction using a multifaceted crystal
			model based on expressions derived by R.C. Clark & J.S. Reid.
(Clark, R. C. & Reid, J. S. (1995). Acta Cryst. A51, 887-897)
;
_exptl_crystal_colour 'clear colourless'
_exptl_crystal_colour_lustre clear
_exptl_crystal_colour_primary colourless
_exptl_crystal_density_diffrn 1.432
_exptl_crystal_description block
_exptl_crystal_F_000 896
_exptl_crystal_size_max 0.5285
_exptl_crystal_size_mid 0.3008
_exptl_crystal_size_min 0.2052
_refine_diff_density_max 2.901
_refine_diff_density_min -1.959
_refine_diff_density_rms 0.137
_refine_ls_abs_structure_details
;
 Flack x determined using 3296 quotients [(I+)-(I-)]/[(I+)+(I-)]
 (Parsons, Flack and Wagner, Acta Cryst. B69 (2013) 249-259).
;
_refine_ls_abs_structure_Flack 0.070(6)
_refine_ls_extinction_method none
_refine_ls_goodness_of_fit_ref 1.045
_refine_ls_hydrogen_treatment constr
_refine_ls_matrix_type full
_refine_ls_number_parameters 350
_refine_ls_number_reflns 8276
_refine_ls_number_restraints 7
_refine_ls_restrained_S_all 1.045
_refine_ls_R_factor_all 0.0569
_refine_ls_R_factor_gt 0.0534
_refine_ls_shift/su_max 0.001
_refine_ls_shift/su_mean 0.000
_refine_ls_structure_factor_coef Fsqd
_refine_ls_weighting_details 'w=1/[\s^2^(Fo^2^)+(0.0470P)^2^+12.9670P] where P=(Fo^2^+2Fc^2^)/3'
_refine_ls_weighting_scheme calc
_refine_ls_wR_factor_gt 0.1201
_refine_ls_wR_factor_ref 0.1226
_reflns_Friedel_coverage 0.919
_reflns_Friedel_fraction_full 0.995
_reflns_Friedel_fraction_max 0.994
_reflns_number_gt 7813
_reflns_number_total 8276
_reflns_threshold_expression 'I > 2\s(I)'
_cod_data_source_file ja8b06603_si_002.cif
_cod_data_source_block kc187
_cod_original_cell_volume 2033.72(8)
_cod_database_code 4132791
_chemical_oxdiff_formula W1Si2O10C40H60N1
_shelx_space_group_comment
;
The symmetry employed for this shelxl refinement is uniquely defined
by the following loop, which should always be used as a source of
symmetry information in preference to the above space-group names.
They are only intended as comments.
;
_reflns_odcompleteness_completeness 99.83
_reflns_odcompleteness_iscentric 1
_reflns_odcompleteness_theta 28.22
_olex2_refinement_description
;
1. Fixed Uiso
 At 1.2 times of:
  All C(H) groups
 At 1.5 times of:
  All C(H,H,H) groups
2. Restrained distances
 Si7-O10 = Si7-O9 = Si7-O5 = Si7-O8 = Si7-O2AA = Si7-O6
 1.6 with sigma of 0.02
3. Uiso/Uaniso restraints and constraints
Uanis(Si7) = Uanis(O10) = Uanis(O8) = Uanis(O2AA) = Uanis(C19) = Uanis(C27) =
Uanis(C1A) = Uanis(C20) = Uanis(C30) = Uanis(C22) = Uanis(C28) = Uanis(O5) =
Uanis(O6) = Uanis(O9) = Uanis(C31) = Uanis(C32B) = Uanis(C32A) = Uanis(C3B) =
Uanis(C4B) = Uanis(C5B) = Uanis(C3A) = Uanis(C4A) = Uanis(C5A)
4. Others
 Sof(O5)=Sof(O6)=Sof(O9)=Sof(C32B)=Sof(C3B)=Sof(H3BA)=Sof(H3BB)=Sof(H3BC)=
 Sof(C5B)=Sof(H5BA)=Sof(H5BB)=Sof(H5BC)=Sof(C4A)=Sof(H4AA)=Sof(H4AB)=Sof(H4AC)=
 1-FVAR(1)
 Sof(O10)=Sof(O8)=Sof(O2AA)=Sof(C32A)=Sof(C4B)=Sof(H4BA)=Sof(H4BB)=Sof(H4BC)=
 Sof(C3A)=Sof(H3AB)=Sof(H3AC)=Sof(H3AD)=Sof(C5A)=Sof(H5AA)=Sof(H5AB)=Sof(H5AC)=
 FVAR(1)
5.a Aromatic/amide H refined with riding coordinates:
 C1(H1), C3AA(H3AA), C2(H2), C2AA(H2AA), C1AA(H1AA)
5.b Idealised Me refined as rotating group:
 C8(H8A,H8B,H8C), C0AA(H0AA,H0AB,H0AC), C15(H15A,H15B,H15C), C9(H9A,H9B,H9C),
 C12(H12A,H12B,H12C), C17(H17A,H17B,H17C), C16(H16A,H16B,H16C), C11(H11A,H11B,
 H11C), C13(H13A,H13B,H13C), C1A(H1AB,H1AC,H1AD), C20(H20A,H20C,H20B), C30(H30C,
 H30B,H30A), C22(H22A,H22B,H22C), C28(H28C,H28B,H28A), C31(H31A,H31B,H31C),
 C3B(H3BA,H3BB,H3BC), C4B(H4BA,H4BB,H4BC), C5B(H5BA,H5BB,H5BC), C3A(H3AB,H3AC,
 H3AD), C4A(H4AA,H4AB,H4AC), C5A(H5AA,H5AB,H5AC)
;
_shelx_shelxl_version_number 2014/7
_olex2_date_sample_data_collection 2016-09-07
_olex2_exptl_crystal_mounting_method 'mounted in paratone oil'
_olex2_submission_special_instructions 'No special instructions were received'

loop_
_space_group_symop_operation_xyz
'x, y, z'
'-x, y+1/2, -z'

loop_
_atom_site_label
_atom_site_type_symbol
_atom_site_fract_x
_atom_site_fract_y
_atom_site_fract_z
_atom_site_U_iso_or_equiv
_atom_site_adp_type
_atom_site_occupancy
_atom_site_site_symmetry_order
_atom_site_calc_flag
_atom_site_refinement_flags_posn
_atom_site_refinement_flags_occupancy
_atom_site_disorder_assembly
_atom_site_disorder_group
W1 W 0.68992(4) 0.39202(4) 0.37692(3) 0.03197(14) Uani 1 1 d . . . .
Si7 Si 0.6748(3) 0.3845(4) 0.1442(2) 0.0389(6) Uani 1 1 d D . . .
Si5 Si 0.7672(3) 0.4218(2) 0.6169(2) 0.0282(7) Uani 1 1 d . . . .
Cl6 Cl 0.7901(4) 0.2487(2) 0.4044(2) 0.0426(8) Uani 1 1 d . . . .
O2 O 0.7284(8) 0.3825(8) 0.2540(5) 0.0339(18) Uani 1 1 d . . . .
O3 O 0.7127(9) 0.4100(6) 0.5042(5) 0.036(2) Uani 1 1 d . . . .
N1 N 0.9376(11) 0.4388(6) 0.4001(6) 0.028(2) Uani 1 1 d . . . .
Cl7 Cl 0.6493(5) 0.5464(3) 0.3520(3) 0.0545(10) Uani 1 1 d . . . .
O4 O 0.5153(10) 0.3603(7) 0.3591(6) 0.052(3) Uani 1 1 d . . . .
O1AA O 0.6528(9) 0.3785(9) 0.6737(6) 0.044(2) Uani 1 1 d . . . .
O0AA O 0.9227(9) 0.3723(8) 0.6321(6) 0.049(3) Uani 1 1 d . . . .
C1 C 1.0331(10) 0.3928(13) 0.3602(7) 0.034(2) Uani 1 1 d . . . .
H1 H 1.0027 0.3420 0.3259 0.041 Uiso 1 1 calc R . . .
O7 O 0.7843(10) 0.5247(7) 0.6394(7) 0.044(2) Uani 1 1 d . . . .
C10 C 0.6787(19) 0.5957(9) 0.6586(11) 0.038(4) Uani 1 1 d . . . .
C8 C 0.675(2) 0.2177(11) 0.6534(15) 0.061(6) Uani 1 1 d . . . .
H8A H 0.7115 0.2276 0.5964 0.092 Uiso 1 1 calc GR . . .
H8B H 0.6213 0.1629 0.6491 0.092 Uiso 1 1 calc GR . . .
H8C H 0.7535 0.2137 0.7038 0.092 Uiso 1 1 calc GR . . .
C3AA C 1.1760(15) 0.4183(10) 0.3681(10) 0.049(4) Uani 1 1 d . . . .
H3AA H 1.2398 0.3857 0.3388 0.059 Uiso 1 1 calc R . . .
C14 C 1.0386(14) 0.3692(11) 0.7091(10) 0.049(4) Uani 1 1 d . . . .
C0AA C 0.5268(19) 0.2872(16) 0.7629(11) 0.071(5) Uani 1 1 d . . . .
H0AA H 0.6054 0.2962 0.8124 0.106 Uiso 1 1 calc GR . . .
H0AB H 0.4860 0.2290 0.7690 0.106 Uiso 1 1 calc GR . . .
H0AC H 0.4553 0.3322 0.7660 0.106 Uiso 1 1 calc GR . . .
C15 C 0.9778(19) 0.376(2) 0.8003(10) 0.089(8) Uani 1 1 d . . . .
H15A H 0.9572 0.4371 0.8123 0.133 Uiso 1 1 calc GR . . .
H15B H 1.0467 0.3529 0.8502 0.133 Uiso 1 1 calc GR . . .
H15C H 0.8913 0.3411 0.7954 0.133 Uiso 1 1 calc GR . . .
C2 C 0.9839(16) 0.5115(9) 0.4502(9) 0.044(3) Uani 1 1 d . . . .
H2 H 0.9188 0.5442 0.4783 0.053 Uiso 1 1 calc R . . .
C6 C 0.5802(16) 0.2935(9) 0.6703(11) 0.044(3) Uani 1 1 d . . . .
C9 C 0.4525(17) 0.2984(11) 0.5903(11) 0.051(4) Uani 1 1 d . . . .
H9A H 0.3990 0.3522 0.5960 0.076 Uiso 1 1 calc GR . . .
H9B H 0.3915 0.2474 0.5930 0.076 Uiso 1 1 calc GR . . .
H9C H 0.4875 0.2987 0.5319 0.076 Uiso 1 1 calc GR . . .
C2AA C 1.2206(17) 0.4917(12) 0.4195(12) 0.058(4) Uani 1 1 d . . . .
H2AA H 1.3160 0.5095 0.4260 0.070 Uiso 1 1 calc R . . .
C1AA C 1.126(2) 0.5393(12) 0.4616(11) 0.061(5) Uani 1 1 d . . . .
H1AA H 1.1555 0.5895 0.4972 0.073 Uiso 1 1 calc R . . .
C12 C 0.5360(16) 0.5799(11) 0.5920(11) 0.053(4) Uani 1 1 d . . . .
H12A H 0.5519 0.5862 0.5290 0.080 Uiso 1 1 calc GR . . .
H12B H 0.4663 0.6230 0.6046 0.080 Uiso 1 1 calc GR . . .
H12C H 0.5016 0.5206 0.6013 0.080 Uiso 1 1 calc GR . . .
C17 C 1.1051(19) 0.2794(14) 0.7000(18) 0.082(7) Uani 1 1 d . . . .
H17A H 1.0350 0.2335 0.7033 0.123 Uiso 1 1 calc GR . . .
H17B H 1.1840 0.2714 0.7494 0.123 Uiso 1 1 calc GR . . .
H17C H 1.1389 0.2758 0.6414 0.123 Uiso 1 1 calc GR . . .
C16 C 1.143(2) 0.4442(13) 0.7007(15) 0.072(5) Uani 1 1 d . . . .
H16A H 1.1769 0.4396 0.6422 0.109 Uiso 1 1 calc GR . . .
H16B H 1.2226 0.4398 0.7502 0.109 Uiso 1 1 calc GR . . .
H16C H 1.0959 0.5007 0.7042 0.109 Uiso 1 1 calc GR . . .
C11 C 0.667(2) 0.5954(15) 0.7542(12) 0.071(5) Uani 1 1 d . . . .
H11A H 0.6212 0.5412 0.7691 0.106 Uiso 1 1 calc GR . . .
H11B H 0.6112 0.6460 0.7679 0.106 Uiso 1 1 calc GR . . .
H11C H 0.7610 0.5990 0.7904 0.106 Uiso 1 1 calc GR . . .
C13 C 0.748(2) 0.6780(12) 0.6267(13) 0.067(5) Uani 1 1 d . . . .
H13A H 0.8441 0.6826 0.6587 0.101 Uiso 1 1 calc GR . . .
H13B H 0.6942 0.7299 0.6398 0.101 Uiso 1 1 calc GR . . .
H13C H 0.7483 0.6743 0.5611 0.101 Uiso 1 1 calc GR . . .
O10 O 0.509(3) 0.413(3) 0.134(4) 0.0389(6) Uani 0.188(13) 1 d D P A 1
O8 O 0.788(4) 0.302(3) 0.147(4) 0.0389(6) Uani 0.188(13) 1 d D P A 1
O2AA O 0.699(7) 0.467(3) 0.080(3) 0.0389(6) Uani 0.188(13) 1 d D P A 1
C19 C 0.8125(15) 0.5334(10) 0.0816(10) 0.0389(6) Uani 1 1 d . . . .
C27 C 0.7874(15) 0.2170(9) 0.0953(10) 0.0389(6) Uani 1 1 d . . . .
C1A C 0.9287(14) 0.5303(9) 0.1637(9) 0.0389(6) Uani 1 1 d . . . .
H1AB H 0.8909 0.5485 0.2182 0.058 Uiso 1 1 calc GR . . .
H1AC H 1.0046 0.5701 0.1539 0.058 Uiso 1 1 calc GR . . .
H1AD H 0.9652 0.4704 0.1720 0.058 Uiso 1 1 calc GR . . .
C20 C 0.7547(14) 0.6284(9) 0.0681(9) 0.0389(6) Uani 1 1 d . . . .
H20A H 0.6664 0.6279 0.0254 0.058 Uiso 1 1 calc GR . . .
H20C H 0.8233 0.6653 0.0438 0.058 Uiso 1 1 calc GR . . .
H20B H 0.7380 0.6520 0.1267 0.058 Uiso 1 1 calc GR . . .
C30 C 0.9238(14) 0.1950(9) 0.1597(9) 0.0389(6) Uani 1 1 d . . . .
H30C H 1.0033 0.2235 0.1380 0.058 Uiso 1 1 calc GR . . .
H30B H 0.9381 0.1313 0.1612 0.058 Uiso 1 1 calc GR . . .
H30A H 0.9170 0.2160 0.2211 0.058 Uiso 1 1 calc GR . . .
C22 C 0.8600(14) 0.4970(9) -0.0037(9) 0.0389(6) Uani 1 1 d . . . .
H22A H 0.8796 0.4342 0.0043 0.058 Uiso 1 1 calc GR . . .
H22B H 0.9453 0.5275 -0.0144 0.058 Uiso 1 1 calc GR . . .
H22C H 0.7857 0.5058 -0.0559 0.058 Uiso 1 1 calc GR . . .
C28 C 0.8045(15) 0.1959(9) -0.0009(9) 0.0389(6) Uani 1 1 d . . . .
H28C H 0.7229 0.2178 -0.0426 0.058 Uiso 1 1 calc GR . . .
H28B H 0.8118 0.1323 -0.0079 0.058 Uiso 1 1 calc GR . . .
H28A H 0.8898 0.2240 -0.0150 0.058 Uiso 1 1 calc GR . . .
O5 O 0.7676(14) 0.3149(8) 0.0944(9) 0.0389(6) Uani 0.812(13) 1 d D P A 2
O6 O 0.6876(15) 0.4816(8) 0.1019(8) 0.0389(6) Uani 0.812(13) 1 d D P A 2
O9 O 0.5075(12) 0.3515(9) 0.1261(9) 0.0389(6) Uani 0.812(13) 1 d D P A 2
C31 C 0.6658(14) 0.1673(9) 0.1297(9) 0.0389(6) Uani 1 1 d . . . .
H31A H 0.6621 0.1840 0.1929 0.058 Uiso 1 1 calc GR . . .
H31B H 0.6816 0.1040 0.1265 0.058 Uiso 1 1 calc GR . . .
H31C H 0.5767 0.1824 0.0916 0.058 Uiso 1 1 calc GR . . .
C32B C 0.3743(19) 0.394(2) 0.0927(11) 0.0389(6) Uani 0.812(13) 1 d . P A 2
C32A C 0.388(9) 0.404(7) 0.074(5) 0.0389(6) Uani 0.188(13) 1 d . P A 1
C3B C 0.3669(18) 0.4157(12) -0.0107(11) 0.0389(6) Uani 0.812(13) 1 d . P A 2
H3BA H 0.4468 0.4528 -0.0193 0.058 Uiso 0.812(13) 1 calc GR P A 2
H3BB H 0.2791 0.4467 -0.0328 0.058 Uiso 0.812(13) 1 calc GR P A 2
H3BC H 0.3702 0.3610 -0.0450 0.058 Uiso 0.812(13) 1 calc GR P A 2
C4B C 0.275(8) 0.323(5) 0.071(6) 0.0389(6) Uani 0.188(13) 1 d . P A 1
H4BA H 0.3074 0.2733 0.0385 0.058 Uiso 0.188(13) 1 calc GR P A 1
H4BB H 0.1831 0.3425 0.0396 0.058 Uiso 0.188(13) 1 calc GR P A 1
H4BC H 0.2670 0.3058 0.1333 0.058 Uiso 0.188(13) 1 calc GR P A 1
C5B C 0.3660(19) 0.4848(12) 0.1473(13) 0.0389(6) Uani 0.812(13) 1 d . P A 2
H5BA H 0.4054 0.4762 0.2114 0.058 Uiso 0.812(13) 1 calc GR P A 2
H5BB H 0.2678 0.5034 0.1423 0.058 Uiso 0.812(13) 1 calc GR P A 2
H5BC H 0.4199 0.5301 0.1212 0.058 Uiso 0.812(13) 1 calc GR P A 2
C3A C 0.405(7) 0.382(6) -0.027(4) 0.0389(6) Uani 0.188(13) 1 d . P A 1
H3AB H 0.4785 0.4195 -0.0449 0.058 Uiso 0.188(13) 1 calc GR P A 1
H3AC H 0.3165 0.3923 -0.0669 0.058 Uiso 0.188(13) 1 calc GR P A 1
H3AD H 0.4324 0.3203 -0.0305 0.058 Uiso 0.188(13) 1 calc GR P A 1
C4A C 0.261(2) 0.3335(11) 0.1116(13) 0.0389(6) Uani 0.812(13) 1 d . P A 2
H4AA H 0.2799 0.2742 0.0915 0.058 Uiso 0.812(13) 1 calc GR P A 2
H4AB H 0.1702 0.3536 0.0787 0.058 Uiso 0.812(13) 1 calc GR P A 2
H4AC H 0.2572 0.3329 0.1770 0.058 Uiso 0.812(13) 1 calc GR P A 2
C5A C 0.343(8) 0.494(5) 0.105(6) 0.0389(6) Uani 0.188(13) 1 d . P A 1
H5AA H 0.3214 0.4894 0.1667 0.058 Uiso 0.188(13) 1 calc GR P A 1
H5AB H 0.2587 0.5137 0.0637 0.058 Uiso 0.188(13) 1 calc GR P A 1
H5AC H 0.4188 0.5361 0.1032 0.058 Uiso 0.188(13) 1 calc GR P A 1

loop_
_atom_site_aniso_label
_atom_site_aniso_U_11
_atom_site_aniso_U_22
_atom_site_aniso_U_33
_atom_site_aniso_U_23
_atom_site_aniso_U_13
_atom_site_aniso_U_12
W1 0.02294(19) 0.0445(2) 0.0270(2) 0.0078(3) -0.00064(13) 0.0000(3)
Si7 0.0379(12) 0.0393(14) 0.0382(12) -0.0002(13) 0.0022(9) 0.0012(12)
Si5 0.0224(14) 0.0315(17) 0.0298(15) 0.0037(12) 0.0013(12) 0.0071(11)
Cl6 0.0517(19) 0.0315(16) 0.0428(17) 0.0066(13) 0.0021(15) -0.0101(14)
O2 0.033(4) 0.031(5) 0.036(4) -0.002(5) -0.002(3) -0.006(5)
O3 0.035(4) 0.042(7) 0.032(4) 0.002(4) 0.004(3) 0.005(4)
N1 0.033(5) 0.025(5) 0.026(5) 0.002(4) 0.000(4) 0.001(4)
Cl7 0.065(2) 0.054(2) 0.0452(19) 0.0118(16) 0.0090(17) 0.0293(19)
O4 0.032(5) 0.083(9) 0.039(5) 0.012(5) -0.002(4) -0.001(4)
O1AA 0.043(4) 0.053(7) 0.035(4) -0.004(5) 0.006(3) -0.007(5)
O0AA 0.033(4) 0.068(10) 0.043(5) -0.012(5) 0.002(4) -0.004(5)
C1 0.032(5) 0.027(5) 0.043(5) 0.001(9) 0.003(4) 0.000(9)
O7 0.037(5) 0.043(5) 0.049(5) -0.010(4) -0.004(4) 0.008(4)
C10 0.051(9) 0.022(7) 0.039(7) -0.009(6) -0.004(6) 0.005(6)
C8 0.051(11) 0.042(10) 0.095(15) 0.020(9) 0.025(10) -0.004(8)
C3AA 0.035(7) 0.058(11) 0.054(8) -0.005(6) 0.009(6) -0.002(6)
C14 0.030(6) 0.068(13) 0.047(7) 0.009(7) -0.002(5) 0.007(6)
C0AA 0.050(10) 0.121(17) 0.044(9) 0.015(10) 0.014(7) 0.002(10)
C15 0.070(10) 0.15(3) 0.038(7) 0.012(13) -0.016(7) 0.014(16)
C2 0.054(9) 0.037(7) 0.041(7) -0.012(6) 0.008(6) -0.018(6)
C6 0.044(8) 0.038(7) 0.055(9) -0.001(6) 0.021(7) -0.006(6)
C9 0.052(9) 0.050(9) 0.051(9) -0.008(7) 0.013(7) -0.014(7)
C2AA 0.041(8) 0.067(11) 0.064(10) 0.012(8) -0.001(7) -0.026(8)
C1AA 0.074(12) 0.061(10) 0.044(8) -0.014(8) 0.001(8) -0.041(9)
C12 0.043(8) 0.058(10) 0.054(9) -0.017(7) -0.007(7) 0.005(7)
C17 0.034(9) 0.078(14) 0.128(19) 0.026(13) -0.006(10) -0.001(9)
C16 0.059(12) 0.072(13) 0.082(13) -0.001(10) 0.001(10) 0.024(10)
C11 0.057(11) 0.095(15) 0.063(11) -0.019(10) 0.019(9) -0.014(10)
C13 0.069(11) 0.052(10) 0.071(12) 0.000(9) -0.018(9) -0.006(9)
O10 0.0379(12) 0.0393(14) 0.0382(12) -0.0002(13) 0.0022(9) 0.0012(12)
O8 0.0379(12) 0.0393(14) 0.0382(12) -0.0002(13) 0.0022(9) 0.0012(12)
O2AA 0.0379(12) 0.0393(14) 0.0382(12) -0.0002(13) 0.0022(9) 0.0012(12)
C19 0.0379(12) 0.0393(14) 0.0382(12) -0.0002(13) 0.0022(9) 0.0012(12)
C27 0.0379(12) 0.0393(14) 0.0382(12) -0.0002(13) 0.0022(9) 0.0012(12)
C1A 0.0379(12) 0.0393(14) 0.0382(12) -0.0002(13) 0.0022(9) 0.0012(12)
C20 0.0379(12) 0.0393(14) 0.0382(12) -0.0002(13) 0.0022(9) 0.0012(12)
C30 0.0379(12) 0.0393(14) 0.0382(12) -0.0002(13) 0.0022(9) 0.0012(12)
C22 0.0379(12) 0.0393(14) 0.0382(12) -0.0002(13) 0.0022(9) 0.0012(12)
C28 0.0379(12) 0.0393(14) 0.0382(12) -0.0002(13) 0.0022(9) 0.0012(12)
O5 0.0379(12) 0.0393(14) 0.0382(12) -0.0002(13) 0.0022(9) 0.0012(12)
O6 0.0379(12) 0.0393(14) 0.0382(12) -0.0002(13) 0.0022(9) 0.0012(12)
O9 0.0379(12) 0.0393(14) 0.0382(12) -0.0002(13) 0.0022(9) 0.0012(12)
C31 0.0379(12) 0.0393(14) 0.0382(12) -0.0002(13) 0.0022(9) 0.0012(12)
C32B 0.0379(12) 0.0393(14) 0.0382(12) -0.0002(13) 0.0022(9) 0.0012(12)
C32A 0.0379(12) 0.0393(14) 0.0382(12) -0.0002(13) 0.0022(9) 0.0012(12)
C3B 0.0379(12) 0.0393(14) 0.0382(12) -0.0002(13) 0.0022(9) 0.0012(12)
C4B 0.0379(12) 0.0393(14) 0.0382(12) -0.0002(13) 0.0022(9) 0.0012(12)
C5B 0.0379(12) 0.0393(14) 0.0382(12) -0.0002(13) 0.0022(9) 0.0012(12)
C3A 0.0379(12) 0.0393(14) 0.0382(12) -0.0002(13) 0.0022(9) 0.0012(12)
C4A 0.0379(12) 0.0393(14) 0.0382(12) -0.0002(13) 0.0022(9) 0.0012(12)
C5A 0.0379(12) 0.0393(14) 0.0382(12) -0.0002(13) 0.0022(9) 0.0012(12)

loop_
_atom_type_symbol
_atom_type_description
_atom_type_scat_dispersion_real
_atom_type_scat_dispersion_imag
_atom_type_scat_source
C C 0.0033 0.0016 'International Tables Vol C Tables 4.2.6.8 and 6.1.1.4'
H H 0.0000 0.0000 'International Tables Vol C Tables 4.2.6.8 and 6.1.1.4'
Cl Cl 0.1484 0.1585 'International Tables Vol C Tables 4.2.6.8 and 6.1.1.4'
N N 0.0061 0.0033 'International Tables Vol C Tables 4.2.6.8 and 6.1.1.4'
O O 0.0106 0.0060 'International Tables Vol C Tables 4.2.6.8 and 6.1.1.4'
Si Si 0.0817 0.0704 'International Tables Vol C Tables 4.2.6.8 and 6.1.1.4'
W W -0.8490 6.8722 'International Tables Vol C Tables 4.2.6.8 and 6.1.1.4'

loop_
_exptl_crystal_face_index_h
_exptl_crystal_face_index_k
_exptl_crystal_face_index_l
_exptl_crystal_face_perp_dist
_exptl_oxdiff_crystal_face_indexfrac_h
_exptl_oxdiff_crystal_face_indexfrac_k
_exptl_oxdiff_crystal_face_indexfrac_l
_exptl_oxdiff_crystal_face_x
_exptl_oxdiff_crystal_face_y
_exptl_oxdiff_crystal_face_z
-8 -1 -14 0.0687 -8.0000 -1.0000 -14.0000 -0.6146 0.7666 0.1200
8 3 14 0.1133 8.0000 3.0000 14.0000 0.6299 -0.7748 -0.0267
2 -21 1 0.2450 2.0000 -21.0000 1.0000 -0.0109 0.0184 -1.0102
-2 21 -2 0.2284 -2.0000 21.0000 -2.0000 0.0101 0.0307 1.0147
-8 8 -12 0.1383 -8.0000 8.0000 -12.0000 -0.5441 0.6315 0.5309
-13 1 2 0.1360 -13.0000 1.0000 2.0000 -0.9566 0.0212 0.2066
13 2 -2 0.0834 13.0000 2.0000 -2.0000 0.9795 -0.0336 -0.0667
-2 3 20 0.1169 -2.0000 3.0000 20.0000 -0.1078 -0.9741 0.0764
-7 3 18 0.1058 -7.0000 3.0000 18.0000 -0.4812 -0.8286 0.1503
3 -1 -20 0.1183 3.0000 -1.0000 -20.0000 0.1974 0.9564 0.0039

loop_
_geom_angle_atom_site_label_1
_geom_angle_atom_site_label_2
_geom_angle_atom_site_label_3
_geom_angle
Cl6 W1 N1 83.3(2)
Cl6 W1 Cl7 165.79(13)
O2 W1 Cl6 87.8(4)
O2 W1 N1 80.0(3)
O2 W1 Cl7 88.8(4)
O3 W1 Cl6 88.9(3)
O3 W1 O2 162.0(3)
O3 W1 N1 82.0(3)
O3 W1 Cl7 90.2(3)
Cl7 W1 N1 82.5(2)
O4 W1 Cl6 97.3(4)
O4 W1 O2 99.3(4)
O4 W1 O3 98.7(4)
O4 W1 N1 179.1(4)
O4 W1 Cl7 96.9(4)
O2 Si7 O10 104.2(19)
O2 Si7 O8 82(2)
O2 Si7 O5 109.3(6)
O2 Si7 O9 107.5(6)
O10 Si7 O8 146(3)
O2AA Si7 O2 124(2)
O2AA Si7 O10 88(3)
O2AA Si7 O8 116(3)
O5 Si7 O9 108.4(7)
O6 Si7 O2 111.9(7)
O6 Si7 O5 109.6(7)
O6 Si7 O9 110.1(7)
O1AA Si5 O3 110.0(5)
O1AA Si5 O0AA 114.5(6)
O0AA Si5 O3 102.8(5)
O7 Si5 O3 108.5(5)
O7 Si5 O1AA 110.0(6)
O7 Si5 O0AA 110.7(6)
Si7 O2 W1 150.3(5)
Si5 O3 W1 168.5(5)
C1 N1 W1 119.8(8)
C1 N1 C2 117.9(12)
C2 N1 W1 122.3(9)
C6 O1AA Si5 134.1(9)
C14 O0AA Si5 132.8(9)
N1 C1 H1 118.8
N1 C1 C3AA 122.4(15)
C3AA C1 H1 118.8
C10 O7 Si5 132.4(9)
O7 C10 C12 108.1(11)
C11 C10 O7 109.6(14)
C11 C10 C12 114.9(16)
C11 C10 C13 114.4(14)
C13 C10 O7 100.7(14)
C13 C10 C12 108.0(13)
H8A C8 H8B 109.5
H8A C8 H8C 109.5
H8B C8 H8C 109.5
C6 C8 H8A 109.5
C6 C8 H8B 109.5
C6 C8 H8C 109.5
C1 C3AA H3AA 120.6
C2AA C3AA C1 118.7(15)
C2AA C3AA H3AA 120.6
O0AA C14 C15 109.4(11)
O0AA C14 C17 103.7(13)
O0AA C14 C16 109.8(13)
C17 C14 C15 110.7(18)
C17 C14 C16 111.6(14)
C16 C14 C15 111.3(17)
H0AA C0AA H0AB 109.5
H0AA C0AA H0AC 109.5
H0AB C0AA H0AC 109.5
C6 C0AA H0AA 109.5
C6 C0AA H0AB 109.5
C6 C0AA H0AC 109.5
C14 C15 H15A 109.5
C14 C15 H15B 109.5
C14 C15 H15C 109.5
H15A C15 H15B 109.5
H15A C15 H15C 109.5
H15B C15 H15C 109.5
N1 C2 H2 118.9
N1 C2 C1AA 122.2(14)
C1AA C2 H2 118.9
O1AA C6 C8 112.4(12)
O1AA C6 C0AA 104.3(13)
O1AA C6 C9 107.2(12)
C8 C6 C0AA 113.2(15)
C8 C6 C9 109.3(14)
C0AA C6 C9 110.3(12)
C6 C9 H9A 109.5
C6 C9 H9B 109.5
C6 C9 H9C 109.5
H9A C9 H9B 109.5
H9A C9 H9C 109.5
H9B C9 H9C 109.5
C3AA C2AA H2AA 120.0
C3AA C2AA C1AA 120.0(14)
C1AA C2AA H2AA 120.0
C2 C1AA H1AA 120.6
C2AA C1AA C2 118.7(14)
C2AA C1AA H1AA 120.6
C10 C12 H12A 109.5
C10 C12 H12B 109.5
C10 C12 H12C 109.5
H12A C12 H12B 109.5
H12A C12 H12C 109.5
H12B C12 H12C 109.5
C14 C17 H17A 109.5
C14 C17 H17B 109.5
C14 C17 H17C 109.5
H17A C17 H17B 109.5
H17A C17 H17C 109.5
H17B C17 H17C 109.5
C14 C16 H16A 109.5
C14 C16 H16B 109.5
C14 C16 H16C 109.5
H16A C16 H16B 109.5
H16A C16 H16C 109.5
H16B C16 H16C 109.5
C10 C11 H11A 109.5
C10 C11 H11B 109.5
C10 C11 H11C 109.5
H11A C11 H11B 109.5
H11A C11 H11C 109.5
H11B C11 H11C 109.5
C10 C13 H13A 109.5
C10 C13 H13B 109.5
C10 C13 H13C 109.5
H13A C13 H13B 109.5
H13A C13 H13C 109.5
H13B C13 H13C 109.5
C32A O10 Si7 139(5)
C27 O8 Si7 134(3)
C19 O2AA Si7 133(4)
O2AA C19 C1A 116(2)
O2AA C19 C20 113(2)
O2AA C19 C22 93(2)
C1A C19 C20 109.6(12)
C22 C19 C1A 112.3(12)
C22 C19 C20 112.4(12)
O6 C19 C1A 109.4(12)
O6 C19 C20 103.4(11)
O6 C19 C22 109.3(11)
O8 C27 C30 86.5(19)
O8 C27 C31 101(2)
C30 C27 C31 107.7(11)
C28 C27 O8 132(2)
C28 C27 C30 109.7(12)
C28 C27 O5 103.7(11)
C28 C27 C31 114.4(12)
O5 C27 C30 108.5(12)
O5 C27 C31 112.7(12)
C19 C1A H1AB 109.5
C19 C1A H1AC 109.5
C19 C1A H1AD 109.5
H1AB C1A H1AC 109.5
H1AB C1A H1AD 109.5
H1AC C1A H1AD 109.5
C19 C20 H20A 109.5
C19 C20 H20C 109.5
C19 C20 H20B 109.5
H20A C20 H20C 109.5
H20A C20 H20B 109.5
H20C C20 H20B 109.5
C27 C30 H30C 109.5
C27 C30 H30B 109.5
C27 C30 H30A 109.5
H30C C30 H30B 109.5
H30C C30 H30A 109.5
H30B C30 H30A 109.5
C19 C22 H22A 109.5
C19 C22 H22B 109.5
C19 C22 H22C 109.5
H22A C22 H22B 109.5
H22A C22 H22C 109.5
H22B C22 H22C 109.5
C27 C28 H28C 109.5
C27 C28 H28B 109.5
C27 C28 H28A 109.5
H28C C28 H28B 109.5
H28C C28 H28A 109.5
H28B C28 H28A 109.5
C27 O5 Si7 135.7(11)
C19 O6 Si7 131.9(11)
C32B O9 Si7 134.3(15)
C27 C31 H31A 109.5
C27 C31 H31B 109.5
C27 C31 H31C 109.5
H31A C31 H31B 109.5
H31A C31 H31C 109.5
H31B C31 H31C 109.5
O9 C32B C3B 109.3(14)
O9 C32B C5B 108.8(16)
O9 C32B C4A 107(2)
C3B C32B C5B 109(2)
C4A C32B C3B 113.2(17)
C4A C32B C5B 109.9(15)
O10 C32A C4B 126(7)
O10 C32A C3A 116(6)
O10 C32A C5A 88(6)
C3A C32A C4B 89(6)
C5A C32A C4B 117(6)
C5A C32A C3A 124(7)
C32B C3B H3BA 109.5
C32B C3B H3BB 109.5
C32B C3B H3BC 109.5
H3BA C3B H3BB 109.5
H3BA C3B H3BC 109.5
H3BB C3B H3BC 109.5
C32A C4B H4BA 109.5
C32A C4B H4BB 109.5
C32A C4B H4BC 109.5
H4BA C4B H4BB 109.5
H4BA C4B H4BC 109.5
H4BB C4B H4BC 109.5
C32B C5B H5BA 109.5
C32B C5B H5BB 109.5
C32B C5B H5BC 109.5
H5BA C5B H5BB 109.5
H5BA C5B H5BC 109.5
H5BB C5B H5BC 109.5
C32A C3A H3AB 109.5
C32A C3A H3AC 109.5
C32A C3A H3AD 109.5
H3AB C3A H3AC 109.5
H3AB C3A H3AD 109.5
H3AC C3A H3AD 109.5
C32B C4A H4AA 109.5
C32B C4A H4AB 109.5
C32B C4A H4AC 109.5
H4AA C4A H4AB 109.5
H4AA C4A H4AC 109.5
H4AB C4A H4AC 109.5
C32A C5A H5AA 109.5
C32A C5A H5AB 109.5
C32A C5A H5AC 109.5
H5AA C5A H5AB 109.5
H5AA C5A H5AC 109.5
H5AB C5A H5AC 109.5

loop_
_geom_bond_atom_site_label_1
_geom_bond_atom_site_label_2
_geom_bond_distance
W1 Cl6 2.351(3)
W1 O2 1.890(7)
W1 O3 1.855(8)
W1 N1 2.415(10)
W1 Cl7 2.357(4)
W1 O4 1.697(9)
Si7 O2 1.602(8)
Si7 O10 1.61(3)
Si7 O8 1.62(3)
Si7 O2AA 1.59(3)
Si7 O5 1.605(11)
Si7 O6 1.590(12)
Si7 O9 1.637(11)
Si5 O3 1.652(8)
Si5 O1AA 1.599(10)
Si5 O0AA 1.629(10)
Si5 O7 1.576(10)
N1 C1 1.337(16)
N1 C2 1.344(15)
O1AA C6 1.440(18)
O0AA C14 1.440(15)
C1 H1 0.9300
C1 C3AA 1.391(17)
O7 C10 1.513(17)
C10 C12 1.55(2)
C10 C11 1.42(2)
C10 C13 1.50(2)
C8 H8A 0.9600
C8 H8B 0.9600
C8 H8C 0.9600
C8 C6 1.49(2)
C3AA H3AA 0.9300
C3AA C2AA 1.36(2)
C14 C15 1.53(2)
C14 C17 1.50(2)
C14 C16 1.51(2)
C0AA H0AA 0.9600
C0AA H0AB 0.9600
C0AA H0AC 0.9600
C0AA C6 1.52(2)
C15 H15A 0.9600
C15 H15B 0.9600
C15 H15C 0.9600
C2 H2 0.9300
C2 C1AA 1.39(2)
C6 C9 1.54(2)
C9 H9A 0.9600
C9 H9B 0.9600
C9 H9C 0.9600
C2AA H2AA 0.9300
C2AA C1AA 1.36(3)
C1AA H1AA 0.9300
C12 H12A 0.9600
C12 H12B 0.9600
C12 H12C 0.9600
C17 H17A 0.9600
C17 H17B 0.9600
C17 H17C 0.9600
C16 H16A 0.9600
C16 H16B 0.9600
C16 H16C 0.9600
C11 H11A 0.9600
C11 H11B 0.9600
C11 H11C 0.9600
C13 H13A 0.9600
C13 H13B 0.9600
C13 H13C 0.9600
O10 C32A 1.34(9)
O8 C27 1.48(4)
O2AA C19 1.46(5)
C19 C1A 1.493(18)
C19 C20 1.523(19)
C19 C22 1.490(19)
C19 O6 1.480(19)
C27 C30 1.507(18)
C27 C28 1.471(19)
C27 O5 1.475(18)
C27 C31 1.519(19)
C1A H1AB 0.9600
C1A H1AC 0.9600
C1A H1AD 0.9600
C20 H20A 0.9600
C20 H20C 0.9600
C20 H20B 0.9600
C30 H30C 0.9600
C30 H30B 0.9600
C30 H30A 0.9600
C22 H22A 0.9600
C22 H22B 0.9600
C22 H22C 0.9600
C28 H28C 0.9600
C28 H28B 0.9600
C28 H28A 0.9600
O9 C32B 1.43(3)
C31 H31A 0.9600
C31 H31B 0.9600
C31 H31C 0.9600
C32B C3B 1.53(2)
C32B C5B 1.58(4)
C32B C4A 1.47(3)
C32A C4B 1.60(12)
C32A C3A 1.53(9)
C32A C5A 1.50(12)
C3B H3BA 0.9600
C3B H3BB 0.9600
C3B H3BC 0.9600
C4B H4BA 0.9600
C4B H4BB 0.9600
C4B H4BC 0.9600
C5B H5BA 0.9600
C5B H5BB 0.9600
C5B H5BC 0.9600
C3A H3AB 0.9600
C3A H3AC 0.9600
C3A H3AD 0.9600
C4A H4AA 0.9600
C4A H4AB 0.9600
C4A H4AC 0.9600
C5A H5AA 0.9600
C5A H5AB 0.9600
C5A H5AC 0.9600

loop_
_geom_torsion_atom_site_label_1
_geom_torsion_atom_site_label_2
_geom_torsion_atom_site_label_3
_geom_torsion_atom_site_label_4
_geom_torsion
W1 N1 C1 C3AA 177.6(10)
W1 N1 C2 C1AA -178.5(11)
Si7 O10 C32A C4B 90(9)
Si7 O10 C32A C3A -20(13)
Si7 O10 C32A C5A -147(7)
Si7 O8 C27 C30 -173(5)
Si7 O8 C27 C28 73(6)
Si7 O8 C27 C31 -66(5)
Si7 O2AA C19 C1A -5(6)
Si7 O2AA C19 C20 -133(4)
Si7 O2AA C19 C22 112(5)
Si7 O9 C32B C3B 69(3)
Si7 O9 C32B C5B -49.4(19)
Si7 O9 C32B C4A -168.1(14)
Si5 O1AA C6 C8 39(2)
Si5 O1AA C6 C0AA 161.9(11)
Si5 O1AA C6 C9 -81.2(15)
Si5 O0AA C14 C15 32(2)
Si5 O0AA C14 C17 149.8(13)
Si5 O0AA C14 C16 -90.8(16)
Si5 O7 C10 C12 -39.7(18)
Si5 O7 C10 C11 86.3(16)
Si5 O7 C10 C13 -152.8(11)
Cl6 W1 O2 Si7 124.0(16)
Cl6 W1 O3 Si5 57(3)
O2 W1 O3 Si5 -22(4)
O2 Si7 O10 C32A -155(8)
O2 Si7 O8 C27 142(5)
O2 Si7 O2AA C19 33(6)
O2 Si7 O5 C27 64.5(16)
O2 Si7 O6 C19 75.3(13)
O2 Si7 O9 C32B 112.6(16)
O3 W1 O2 Si7 -156.5(10)
O3 Si5 O1AA C6 49.5(14)
O3 Si5 O0AA C14 168.7(13)
O3 Si5 O7 C10 84.5(12)
N1 W1 O2 Si7 -152.4(17)
N1 W1 O3 Si5 -26(3)
N1 C1 C3AA C2AA 1(2)
N1 C2 C1AA C2AA 1(2)
Cl7 W1 O2 Si7 -69.8(16)
Cl7 W1 O3 Si5 -109(3)
O4 W1 O2 Si7 26.9(17)
O4 W1 O3 Si5 154(3)
O1AA Si5 O3 W1 -140(3)
O1AA Si5 O0AA C14 -72.0(14)
O1AA Si5 O7 C10 -35.9(13)
O0AA Si5 O3 W1 -18(3)
O0AA Si5 O1AA C6 -65.7(13)
O0AA Si5 O7 C10 -163.4(11)
C1 N1 C2 C1AA 0(2)
C1 C3AA C2AA C1AA 0(2)
O7 Si5 O3 W1 100(3)
O7 Si5 O1AA C6 168.9(12)
O7 Si5 O0AA C14 53.0(14)
C3AA C2AA C1AA C2 0(3)
C2 N1 C1 C3AA -0.8(19)
O10 Si7 O2 W1 5(3)
O10 Si7 O8 C27 38(8)
O10 Si7 O2AA C19 139(5)
O8 Si7 O2 W1 -141(2)
O8 Si7 O10 C32A -58(10)
O8 Si7 O2AA C19 -65(5)
O2AA Si7 O2 W1 103(3)
O2AA Si7 O10 C32A 81(8)
O2AA Si7 O8 C27 -95(5)
C1A C19 O6 Si7 -48.1(17)
C20 C19 O6 Si7 -164.8(11)
C30 C27 O5 Si7 -99.3(16)
C22 C19 O6 Si7 75.2(16)
C28 C27 O5 Si7 144.2(13)
O5 Si7 O2 W1 -146.7(15)
O5 Si7 O6 C19 -46.2(14)
O5 Si7 O9 C32B -129.3(16)
O6 Si7 O2 W1 91.7(17)
O6 Si7 O5 C27 -172.5(15)
O6 Si7 O9 C32B -9.5(18)
O9 Si7 O2 W1 -29.3(18)
O9 Si7 O5 C27 -52.4(17)
O9 Si7 O6 C19 -165.2(12)
C31 C27 O5 Si7 20(2)
